data_7134164
loop_
_publ_author_name
'Mondal, Karunamayee'
'Pilania, Mahima'
'Karthikeyan, J.'
'Baidya, Mahiuddin'

_publ_section_title
;
 Photoredox cobalt dual catalysis toward C3-functionalization of
 quinoxalinones with alkenes and alkynes
;
_journal_name_full 'Chemical Communications'
_journal_paper_doi 10.1039/D4CC05374E
_journal_year 2025
_chemical_formula_sum 'C25 H24 N2 O'
_chemical_formula_weight 368.46
_space_group_crystal_system monoclinic
_space_group_IT_number 14
_space_group_name_Hall '-P 2yn'
_space_group_name_H-M_alt 'P 1 21/n 1'
_atom_sites_solution_hydrogens geom
_audit_creation_method SHELXL-2014/7
_audit_update_record
;
2024-09-19 deposited with the CCDC.	2025-01-09 downloaded from the CCDC.
;
_cell_angle_alpha 90
_cell_angle_beta 103.941(3)
_cell_angle_gamma 90
_cell_formula_units_Z 4
_cell_length_a 12.2790(7)
_cell_length_b 10.1279(5)
_cell_length_c 16.5415(9)
_cell_measurement_reflns_used 4281
_cell_measurement_temperature 296(2)
_cell_measurement_theta_max 24.81
_cell_measurement_theta_min 2.38
_cell_volume 1996.52(19)
_computing_cell_refinement 'Bruker SAINT'
_computing_data_collection 'Bruker APEX2'
_computing_data_reduction 'Bruker SAINT'
_computing_molecular_graphics 'Bruker SHELXTL'
_computing_publication_material 'Bruker SHELXTL'
_computing_structure_refinement 'SHELXL-2014/7 (Sheldrick, 2014)'
_computing_structure_solution 'SHELXS-97 (Sheldrick 2008)'
_diffrn_ambient_temperature 296(2)
_diffrn_measured_fraction_theta_full 1.000
_diffrn_measured_fraction_theta_max 1.000
_diffrn_measurement_device_type 'Bruker APEX-II CCD'
_diffrn_measurement_method '\f and \w scans'
_diffrn_radiation_type MoK\a
_diffrn_radiation_wavelength 0.71073
_diffrn_reflns_av_R_equivalents 0.0217
_diffrn_reflns_av_unetI/netI 0.0215
_diffrn_reflns_Laue_measured_fraction_full 1.000
_diffrn_reflns_Laue_measured_fraction_max 1.000
_diffrn_reflns_limit_h_max 14
_diffrn_reflns_limit_h_min -12
_diffrn_reflns_limit_k_max 12
_diffrn_reflns_limit_k_min -12
_diffrn_reflns_limit_l_max 15
_diffrn_reflns_limit_l_min -19
_diffrn_reflns_number 14034
_diffrn_reflns_point_group_measured_fraction_full 1.000
_diffrn_reflns_point_group_measured_fraction_max 1.000
_diffrn_reflns_theta_full 24.994
_diffrn_reflns_theta_max 24.994
_diffrn_reflns_theta_min 1.867
_exptl_absorpt_coefficient_mu 0.075
_exptl_absorpt_correction_T_max 0.988
_exptl_absorpt_correction_T_min 0.976
_exptl_absorpt_correction_type multi-scan
_exptl_absorpt_process_details 'SADABS V2014/5(Bruker AXS.Inc)'
_exptl_crystal_colour yellow
_exptl_crystal_density_diffrn 1.226
_exptl_crystal_description Hexagonal
_exptl_crystal_F_000 784
_exptl_crystal_size_max 0.320
_exptl_crystal_size_mid 0.250
_exptl_crystal_size_min 0.160
_refine_diff_density_max 0.178
_refine_diff_density_min -0.166
_refine_diff_density_rms 0.034
_refine_ls_extinction_method none
_refine_ls_goodness_of_fit_ref 1.014
_refine_ls_hydrogen_treatment constr
_refine_ls_matrix_type full
_refine_ls_number_parameters 254
_refine_ls_number_reflns 3508
_refine_ls_number_restraints 0
_refine_ls_restrained_S_all 1.014
_refine_ls_R_factor_all 0.0688
_refine_ls_R_factor_gt 0.0450
_refine_ls_shift/su_max 0.000
_refine_ls_shift/su_mean 0.000
_refine_ls_structure_factor_coef Fsqd
_refine_ls_weighting_details 'w=1/[\s^2^(Fo^2^)+(0.0557P)^2^+0.5666P] where P=(Fo^2^+2Fc^2^)/3'
_refine_ls_weighting_scheme calc
_refine_ls_wR_factor_gt 0.1087
_refine_ls_wR_factor_ref 0.1266
_reflns_Friedel_coverage 0.000
_reflns_number_gt 2516
_reflns_number_total 3508
_reflns_threshold_expression 'I > 2\s(I)'
_cod_data_source_file d4cc05374e2.cif
_cod_data_source_block 1417A
_cod_depositor_comments
;
The following automatic conversions were performed:

data item '_exptl_absorpt_correction_type' value 'Multi-scan' was
changed to 'multi-scan' in accordance with the
/home/data/users/saulius/crontab/automatic-downloads/rss-feeds/RSC/lib/dictionaries/cif_core.dic
dictionary named 'cif_core.dic' version 2.4.2 last updated on
2011-04-26.

Automatic conversion script
Id: cif_fix_values 8170 2020-07-09 18:12:32Z antanas 
;
_cod_original_sg_symbol_H-M 'P 21/n'
_cod_database_code 7134164
_shelx_shelxl_version_number 2014/7
_shelx_space_group_comment
; 
The symmetry employed for this shelxl refinement is uniquely defined 
by the following loop, which should always be used as a source of 
symmetry information in preference to the above space-group names. 
They are only intended as comments. 
;
_shelx_estimated_absorpt_t_min 0.976
_shelx_estimated_absorpt_t_max 0.988

loop_
_space_group_symop_operation_xyz
'x, y, z'
'-x+1/2, y+1/2, -z+1/2'
'-x, -y, -z'
'x-1/2, -y-1/2, z-1/2'

loop_
_atom_site_label
_atom_site_type_symbol
_atom_site_fract_x
_atom_site_fract_y
_atom_site_fract_z
_atom_site_U_iso_or_equiv
_atom_site_adp_type
_atom_site_occupancy
_atom_site_site_symmetry_order
_atom_site_calc_flag
_atom_site_refinement_flags_posn
_atom_site_refinement_flags_adp
_atom_site_refinement_flags_occupancy
_atom_site_disorder_assembly
_atom_site_disorder_group
C1 C 0.14665(14) 0.47411(17) 0.01687(10) 0.0421(4) Uani 1 1 d . . . . .
C2 C 0.16651(17) 0.59736(19) -0.01420(12) 0.0563(5) Uani 1 1 d . . . . .
H2 H 0.1704 0.6057 -0.0694 0.068 Uiso 1 1 calc R U . . .
C3 C 0.18033(19) 0.70632(19) 0.03643(13) 0.0621(5) Uani 1 1 d . . . . .
H3 H 0.1935 0.7881 0.0150 0.074 Uiso 1 1 calc R U . . .
C4 C 0.17496(17) 0.69679(18) 0.11848(13) 0.0577(5) Uani 1 1 d . . . . .
H4 H 0.1844 0.7714 0.1522 0.069 Uiso 1 1 calc R U . . .
C5 C 0.15556(16) 0.57609(17) 0.14981(11) 0.0491(5) Uani 1 1 d . . . . .
H5 H 0.1525 0.5692 0.2053 0.059 Uiso 1 1 calc R U . . .
C6 C 0.14044(13) 0.46392(16) 0.10008(10) 0.0385(4) Uani 1 1 d . . . . .
C7 C 0.10447(14) 0.24068(16) 0.08890(10) 0.0396(4) Uani 1 1 d . . . . .
C8 C 0.11186(14) 0.24014(17) 0.00072(11) 0.0444(4) Uani 1 1 d . . . . .
C9 C 0.1425(2) 0.3644(2) -0.11778(12) 0.0708(6) Uani 1 1 d . . . . .
H9A H 0.1311 0.2775 -0.1415 0.106 Uiso 1 1 calc R U . . .
H9B H 0.2159 0.3952 -0.1193 0.106 Uiso 1 1 calc R U . . .
H9C H 0.0869 0.4233 -0.1492 0.106 Uiso 1 1 calc R U . . .
C10 C 0.08113(15) 0.11021(16) 0.12361(11) 0.0456(4) Uani 1 1 d . . . . .
H10A H 0.1452 0.0529 0.1262 0.055 Uiso 1 1 calc R U . . .
H10B H 0.0171 0.0704 0.0854 0.055 Uiso 1 1 calc R U . . .
C11 C 0.05712(14) 0.11581(15) 0.21032(10) 0.0407(4) Uani 1 1 d . . . . .
H11 H 0.1158 0.1701 0.2456 0.049 Uiso 1 1 calc R U . . .
C12 C -0.05460(15) 0.18025(16) 0.20933(10) 0.0401(4) Uani 1 1 d . . . . .
C13 C -0.05894(18) 0.29281(18) 0.25574(11) 0.0530(5) Uani 1 1 d . . . . .
H13 H 0.0072 0.3301 0.2867 0.064 Uiso 1 1 calc R U . . .
C14 C -0.1615(2) 0.3508(2) 0.25658(14) 0.0684(6) Uani 1 1 d . . . . .
H14 H -0.1633 0.4263 0.2883 0.082 Uiso 1 1 calc R U . . .
C15 C -0.2595(2) 0.2974(2) 0.21110(15) 0.0714(7) Uani 1 1 d . . . . .
H15 H -0.3279 0.3365 0.2118 0.086 Uiso 1 1 calc R U . . .
C16 C -0.25656(18) 0.1864(2) 0.16470(14) 0.0652(6) Uani 1 1 d . . . . .
H16 H -0.3231 0.1501 0.1336 0.078 Uiso 1 1 calc R U . . .
C17 C -0.15522(16) 0.12771(18) 0.16367(11) 0.0501(5) Uani 1 1 d . . . . .
H17 H -0.1544 0.0520 0.1320 0.060 Uiso 1 1 calc R U . . .
C18 C 0.06526(15) -0.02245(16) 0.24899(10) 0.0448(4) Uani 1 1 d . . . . .
H18A H 0.0076 -0.0780 0.2151 0.054 Uiso 1 1 calc R U . . .
H18B H 0.1375 -0.0604 0.2481 0.054 Uiso 1 1 calc R U . . .
C19 C 0.05216(16) -0.02355(17) 0.33794(11) 0.0478(4) Uani 1 1 d . . . . .
H19A H 0.1053 0.0387 0.3702 0.057 Uiso 1 1 calc R U . . .
H19B H -0.0226 0.0078 0.3377 0.057 Uiso 1 1 calc R U . . .
C20 C 0.06941(15) -0.15608(18) 0.38171(11) 0.0488(5) Uani 1 1 d . . . . .
C21 C 0.0714(3) -0.1637(3) 0.46479(15) 0.0926(8) Uani 1 1 d . . . . .
H21 H 0.0627 -0.0873 0.4937 0.111 Uiso 1 1 calc R U . . .
C22 C 0.0862(3) -0.2835(4) 0.50631(18) 0.1182(11) Uani 1 1 d . . . . .
H22 H 0.0857 -0.2866 0.5624 0.142 Uiso 1 1 calc R U . . .
C23 C 0.1014(2) -0.3963(3) 0.4665(2) 0.0939(9) Uani 1 1 d . . . . .
H23 H 0.1114 -0.4764 0.4948 0.113 Uiso 1 1 calc R U . . .
C24 C 0.1018(2) -0.3904(2) 0.38569(18) 0.0847(8) Uani 1 1 d . . . . .
H24 H 0.1130 -0.4670 0.3578 0.102 Uiso 1 1 calc R U . . .
C25 C 0.0855(2) -0.27132(19) 0.34331(14) 0.0681(6) Uani 1 1 d . . . . .
H25 H 0.0855 -0.2698 0.2871 0.082 Uiso 1 1 calc R U . . .
N1 N 0.13277(12) 0.35989(14) -0.03093(8) 0.0466(4) Uani 1 1 d . . . . .
N2 N 0.11955(11) 0.34453(13) 0.13521(8) 0.0407(3) Uani 1 1 d . . . . .
O1 O 0.10073(12) 0.13871(13) -0.04072(8) 0.0647(4) Uani 1 1 d . . . . .

loop_
_atom_site_aniso_label
_atom_site_aniso_U_11
_atom_site_aniso_U_22
_atom_site_aniso_U_33
_atom_site_aniso_U_23
_atom_site_aniso_U_13
_atom_site_aniso_U_12
C1 0.0399(10) 0.0467(10) 0.0387(9) 0.0020(7) 0.0077(7) -0.0017(8)
C2 0.0650(13) 0.0572(12) 0.0459(11) 0.0102(9) 0.0120(9) -0.0052(10)
C3 0.0757(15) 0.0441(11) 0.0647(13) 0.0102(10) 0.0138(11) -0.0031(10)
C4 0.0688(14) 0.0407(10) 0.0619(13) -0.0035(9) 0.0122(10) 0.0012(9)
C5 0.0570(12) 0.0461(10) 0.0456(10) -0.0025(8) 0.0149(9) 0.0038(9)
C6 0.0353(9) 0.0408(9) 0.0394(9) 0.0014(7) 0.0091(7) 0.0001(7)
C7 0.0356(9) 0.0424(9) 0.0426(9) -0.0015(7) 0.0130(7) 0.0001(7)
C8 0.0419(10) 0.0504(11) 0.0432(10) -0.0080(8) 0.0145(8) -0.0062(8)
C9 0.0975(17) 0.0801(15) 0.0405(11) -0.0052(10) 0.0273(11) -0.0178(13)
C10 0.0490(11) 0.0406(10) 0.0510(10) -0.0029(8) 0.0192(8) -0.0016(8)
C11 0.0448(10) 0.0356(9) 0.0422(9) -0.0007(7) 0.0111(8) -0.0023(8)
C12 0.0500(11) 0.0362(9) 0.0367(9) 0.0074(7) 0.0154(8) 0.0014(8)
C13 0.0674(13) 0.0493(11) 0.0444(10) -0.0010(8) 0.0178(9) 0.0037(10)
C14 0.0966(19) 0.0564(13) 0.0629(13) 0.0078(10) 0.0405(13) 0.0264(13)
C15 0.0651(16) 0.0794(16) 0.0798(16) 0.0294(13) 0.0370(13) 0.0256(13)
C16 0.0505(13) 0.0690(14) 0.0774(15) 0.0231(12) 0.0178(11) 0.0027(11)
C17 0.0520(12) 0.0440(10) 0.0542(11) 0.0066(8) 0.0126(9) -0.0017(9)
C18 0.0496(11) 0.0387(9) 0.0465(10) 0.0012(7) 0.0125(8) 0.0012(8)
C19 0.0514(11) 0.0448(10) 0.0467(10) 0.0004(8) 0.0110(8) -0.0007(9)
C20 0.0425(11) 0.0540(11) 0.0482(10) 0.0085(8) 0.0076(8) -0.0023(9)
C21 0.135(2) 0.0871(18) 0.0599(15) 0.0169(13) 0.0318(15) 0.0161(17)
C22 0.167(3) 0.125(3) 0.0674(17) 0.0475(18) 0.0370(19) 0.016(2)
C23 0.0849(19) 0.0806(19) 0.114(2) 0.0490(17) 0.0193(16) 0.0017(15)
C24 0.095(2) 0.0551(14) 0.107(2) 0.0227(13) 0.0291(16) 0.0014(13)
C25 0.0872(17) 0.0491(12) 0.0702(14) 0.0108(10) 0.0236(12) 0.0016(11)
N1 0.0540(9) 0.0533(9) 0.0345(8) -0.0032(6) 0.0142(7) -0.0100(7)
N2 0.0425(8) 0.0408(8) 0.0406(8) 0.0004(6) 0.0134(6) 0.0003(6)
O1 0.0850(11) 0.0584(9) 0.0574(8) -0.0196(7) 0.0305(7) -0.0179(7)

loop_
_atom_type_symbol
_atom_type_description
_atom_type_scat_dispersion_real
_atom_type_scat_dispersion_imag
_atom_type_scat_source
C C 0.0033 0.0016 'International Tables Vol C Tables 4.2.6.8 and 6.1.1.4'
H H 0.0000 0.0000 'International Tables Vol C Tables 4.2.6.8 and 6.1.1.4'
N N 0.0061 0.0033 'International Tables Vol C Tables 4.2.6.8 and 6.1.1.4'
O O 0.0106 0.0060 'International Tables Vol C Tables 4.2.6.8 and 6.1.1.4'

loop_
_geom_angle_atom_site_label_1
_geom_angle_atom_site_label_2
_geom_angle_atom_site_label_3
_geom_angle
_geom_angle_site_symmetry_1
_geom_angle_site_symmetry_3
_geom_angle_publ_flag
N1 C1 C2 123.00(15) . . ?
N1 C1 C6 118.03(14) . . ?
C2 C1 C6 118.96(16) . . ?
C3 C2 C1 120.17(17) . . ?
C3 C2 H2 119.9 . . ?
C1 C2 H2 119.9 . . ?
C2 C3 C4 121.13(18) . . ?
C2 C3 H3 119.4 . . ?
C4 C3 H3 119.4 . . ?
C5 C4 C3 119.26(17) . . ?
C5 C4 H4 120.4 . . ?
C3 C4 H4 120.4 . . ?
C4 C5 C6 121.07(16) . . ?
C4 C5 H5 119.5 . . ?
C6 C5 H5 119.5 . . ?
C5 C6 N2 118.37(14) . . ?
C5 C6 C1 119.39(15) . . ?
N2 C6 C1 122.24(14) . . ?
N2 C7 C8 123.63(15) . . ?
N2 C7 C10 120.44(14) . . ?
C8 C7 C10 115.91(14) . . ?
O1 C8 N1 122.33(15) . . ?
O1 C8 C7 121.93(16) . . ?
N1 C8 C7 115.74(14) . . ?
N1 C9 H9A 109.5 . . ?
N1 C9 H9B 109.5 . . ?
H9A C9 H9B 109.5 . . ?
N1 C9 H9C 109.5 . . ?
H9A C9 H9C 109.5 . . ?
H9B C9 H9C 109.5 . . ?
C7 C10 C11 115.10(13) . . ?
C7 C10 H10A 108.5 . . ?
C11 C10 H10A 108.5 . . ?
C7 C10 H10B 108.5 . . ?
C11 C10 H10B 108.5 . . ?
H10A C10 H10B 107.5 . . ?
C12 C11 C18 111.45(13) . . ?
C12 C11 C10 112.54(14) . . ?
C18 C11 C10 110.41(13) . . ?
C12 C11 H11 107.4 . . ?
C18 C11 H11 107.4 . . ?
C10 C11 H11 107.4 . . ?
C13 C12 C17 118.00(17) . . ?
C13 C12 C11 120.33(16) . . ?
C17 C12 C11 121.66(15) . . ?
C12 C13 C14 120.6(2) . . ?
C12 C13 H13 119.7 . . ?
C14 C13 H13 119.7 . . ?
C15 C14 C13 120.4(2) . . ?
C15 C14 H14 119.8 . . ?
C13 C14 H14 119.8 . . ?
C16 C15 C14 119.7(2) . . ?
C16 C15 H15 120.2 . . ?
C14 C15 H15 120.2 . . ?
C15 C16 C17 120.4(2) . . ?
C15 C16 H16 119.8 . . ?
C17 C16 H16 119.8 . . ?
C16 C17 C12 120.90(19) . . ?
C16 C17 H17 119.6 . . ?
C12 C17 H17 119.6 . . ?
C19 C18 C11 113.56(13) . . ?
C19 C18 H18A 108.9 . . ?
C11 C18 H18A 108.9 . . ?
C19 C18 H18B 108.9 . . ?
C11 C18 H18B 108.9 . . ?
H18A C18 H18B 107.7 . . ?
C20 C19 C18 115.74(14) . . ?
C20 C19 H19A 108.3 . . ?
C18 C19 H19A 108.3 . . ?
C20 C19 H19B 108.3 . . ?
C18 C19 H19B 108.3 . . ?
H19A C19 H19B 107.4 . . ?
C25 C20 C21 116.64(19) . . ?
C25 C20 C19 123.63(17) . . ?
C21 C20 C19 119.73(19) . . ?
C20 C21 C22 121.0(3) . . ?
C20 C21 H21 119.5 . . ?
C22 C21 H21 119.5 . . ?
C23 C22 C21 121.0(3) . . ?
C23 C22 H22 119.5 . . ?
C21 C22 H22 119.5 . . ?
C24 C23 C22 118.8(2) . . ?
C24 C23 H23 120.6 . . ?
C22 C23 H23 120.6 . . ?
C23 C24 C25 120.6(3) . . ?
C23 C24 H24 119.7 . . ?
C25 C24 H24 119.7 . . ?
C20 C25 C24 121.9(2) . . ?
C20 C25 H25 119.1 . . ?
C24 C25 H25 119.1 . . ?
C8 N1 C1 121.92(13) . . ?
C8 N1 C9 117.88(14) . . ?
C1 N1 C9 120.20(14) . . ?
C7 N2 C6 118.40(13) . . ?

loop_
_geom_bond_atom_site_label_1
_geom_bond_atom_site_label_2
_geom_bond_distance
_geom_bond_site_symmetry_2
_geom_bond_publ_flag
C1 N1 1.388(2) . ?
C1 C2 1.394(2) . ?
C1 C6 1.401(2) . ?
C2 C3 1.371(3) . ?
C2 H2 0.9300 . ?
C3 C4 1.378(3) . ?
C3 H3 0.9300 . ?
C4 C5 1.371(2) . ?
C4 H4 0.9300 . ?
C5 C6 1.389(2) . ?
C5 H5 0.9300 . ?
C6 N2 1.392(2) . ?
C7 N2 1.288(2) . ?
C7 C8 1.483(2) . ?
C7 C10 1.496(2) . ?
C8 O1 1.224(2) . ?
C8 N1 1.370(2) . ?
C9 N1 1.471(2) . ?
C9 H9A 0.9600 . ?
C9 H9B 0.9600 . ?
C9 H9C 0.9600 . ?
C10 C11 1.533(2) . ?
C10 H10A 0.9700 . ?
C10 H10B 0.9700 . ?
C11 C12 1.516(2) . ?
C11 C18 1.533(2) . ?
C11 H11 0.9800 . ?
C12 C13 1.383(2) . ?
C12 C17 1.389(2) . ?
C13 C14 1.392(3) . ?
C13 H13 0.9300 . ?
C14 C15 1.368(3) . ?
C14 H14 0.9300 . ?
C15 C16 1.367(3) . ?
C15 H15 0.9300 . ?
C16 C17 1.383(3) . ?
C16 H16 0.9300 . ?
C17 H17 0.9300 . ?
C18 C19 1.518(2) . ?
C18 H18A 0.9700 . ?
C18 H18B 0.9700 . ?
C19 C20 1.516(2) . ?
C19 H19A 0.9700 . ?
C19 H19B 0.9700 . ?
C20 C25 1.366(3) . ?
C20 C21 1.371(3) . ?
C21 C22 1.385(4) . ?
C21 H21 0.9300 . ?
C22 C23 1.353(4) . ?
C22 H22 0.9300 . ?
C23 C24 1.339(4) . ?
C23 H23 0.9300 . ?
C24 C25 1.385(3) . ?
C24 H24 0.9300 . ?
C25 H25 0.9300 . ?

loop_
_geom_torsion_atom_site_label_1
_geom_torsion_atom_site_label_2
_geom_torsion_atom_site_label_3
_geom_torsion_atom_site_label_4
_geom_torsion
_geom_torsion_site_symmetry_1
_geom_torsion_site_symmetry_2
_geom_torsion_site_symmetry_3
_geom_torsion_site_symmetry_4
_geom_torsion_publ_flag
N1 C1 C2 C3 -179.51(18) . . . . ?
C6 C1 C2 C3 0.4(3) . . . . ?
C1 C2 C3 C4 0.0(3) . . . . ?
C2 C3 C4 C5 0.1(3) . . . . ?
C3 C4 C5 C6 -0.5(3) . . . . ?
C4 C5 C6 N2 -179.16(17) . . . . ?
C4 C5 C6 C1 0.9(3) . . . . ?
N1 C1 C6 C5 179.09(15) . . . . ?
C2 C1 C6 C5 -0.8(3) . . . . ?
N1 C1 C6 N2 -0.9(2) . . . . ?
C2 C1 C6 N2 179.23(16) . . . . ?
N2 C7 C8 O1 177.52(17) . . . . ?
C10 C7 C8 O1 -0.8(3) . . . . ?
N2 C7 C8 N1 -2.0(2) . . . . ?
C10 C7 C8 N1 179.74(15) . . . . ?
N2 C7 C10 C11 10.0(2) . . . . ?
C8 C7 C10 C11 -171.63(15) . . . . ?
C7 C10 C11 C12 69.68(19) . . . . ?
C7 C10 C11 C18 -165.09(15) . . . . ?
C18 C11 C12 C13 115.38(17) . . . . ?
C10 C11 C12 C13 -119.96(16) . . . . ?
C18 C11 C12 C17 -63.4(2) . . . . ?
C10 C11 C12 C17 61.3(2) . . . . ?
C17 C12 C13 C14 0.2(2) . . . . ?
C11 C12 C13 C14 -178.55(16) . . . . ?
C12 C13 C14 C15 -0.3(3) . . . . ?
C13 C14 C15 C16 0.1(3) . . . . ?
C14 C15 C16 C17 0.2(3) . . . . ?
C15 C16 C17 C12 -0.2(3) . . . . ?
C13 C12 C17 C16 0.0(2) . . . . ?
C11 C12 C17 C16 178.79(16) . . . . ?
C12 C11 C18 C19 -58.99(19) . . . . ?
C10 C11 C18 C19 175.16(15) . . . . ?
C11 C18 C19 C20 -174.96(15) . . . . ?
C18 C19 C20 C25 -5.9(3) . . . . ?
C18 C19 C20 C21 172.9(2) . . . . ?
C25 C20 C21 C22 -1.6(4) . . . . ?
C19 C20 C21 C22 179.5(3) . . . . ?
C20 C21 C22 C23 1.3(5) . . . . ?
C21 C22 C23 C24 -0.1(5) . . . . ?
C22 C23 C24 C25 -0.8(4) . . . . ?
C21 C20 C25 C24 0.7(3) . . . . ?
C19 C20 C25 C24 179.5(2) . . . . ?
C23 C24 C25 C20 0.5(4) . . . . ?
O1 C8 N1 C1 -179.18(17) . . . . ?
C7 C8 N1 C1 0.3(2) . . . . ?
O1 C8 N1 C9 -0.3(3) . . . . ?
C7 C8 N1 C9 179.13(16) . . . . ?
C2 C1 N1 C8 -179.12(17) . . . . ?
C6 C1 N1 C8 1.0(2) . . . . ?
C2 C1 N1 C9 2.1(3) . . . . ?
C6 C1 N1 C9 -177.82(16) . . . . ?
C8 C7 N2 C6 2.1(2) . . . . ?
C10 C7 N2 C6 -179.66(15) . . . . ?
C5 C6 N2 C7 179.36(16) . . . . ?
C1 C6 N2 C7 -0.7(2) . . . . ?
